data_1529238
loop_
_publ_author_name
'Golovnev, Nikolay'
'Molokeev, Maxim'
'Tarasova, Ludmila'
'Atuchin, Victor'
'Vladimirova, Natalya'

_publ_section_title
;
 The 5-(isopropylidene)-2-thiobarbituric acid: Preparation, crystal
 structure, thermal stability and IR-characterization
;
_journal_issue 0
_journal_name_full 'Journal of Molecular Structure'
_journal_page_first 216
_journal_paper_doi 10.1016/j.molstruc.2014.04.024
_journal_volume 1068
_journal_year 2014
_chemical_formula_moiety 'C7 H8 N2 O2 S'
_chemical_formula_sum 'C7 H8 N2 O2 S'
_chemical_formula_weight 184.21
_chemical_name_systematic
; 
5-(isopropylidene)-2-thiobarbituric acid  
;
_space_group_IT_number 14
_symmetry_cell_setting monoclinic
_symmetry_space_group_name_Hall '-P 2ybc'
_symmetry_space_group_name_H-M 'P 1 21/c 1'
_atom_sites_solution_hydrogens geom
_atom_sites_solution_primary direct
_atom_sites_solution_secondary difmap
_audit_creation_method SHELXL-97
_cell_angle_alpha 90.00
_cell_angle_beta 105.388(6)
_cell_angle_gamma 90.00
_cell_formula_units_Z 4
_cell_length_a 8.8268(19)
_cell_length_b 12.044(3)
_cell_length_c 8.0998(19)
_cell_measurement_temperature 296(2)
_cell_volume 830.2(3)
_computing_cell_refinement 'APEX2 (Bruker, 2003-2008)'
_computing_data_collection 'APEX2 (Bruker, 2003-2008)'
_computing_data_reduction 'SAINT (Bruker, 2009)'
_computing_molecular_graphics 'DIAMOND (Brandenburg, 2005)'
_computing_publication_material 'publCIF (Westrip, 2009)'
_computing_structure_refinement 'SHELXL-97 (Sheldrick, 2008)'
_computing_structure_solution 'SHELXS-97 (Sheldrick, 2008)'
_diffrn_ambient_temperature 296(2)
_diffrn_measured_fraction_theta_full 0.999
_diffrn_measured_fraction_theta_max 0.995
_diffrn_measurement_device_type 'Bruker APEX-II CCD'
_diffrn_measurement_method '\f and \w scans'
_diffrn_radiation_monochromator graphite
_diffrn_radiation_source 'fine-focus sealed tube'
_diffrn_radiation_type MoK\a
_diffrn_radiation_wavelength 0.71073
_diffrn_reflns_av_R_equivalents 0.0000
_diffrn_reflns_av_sigmaI/netI 0.0603
_diffrn_reflns_limit_h_max 11
_diffrn_reflns_limit_h_min -12
_diffrn_reflns_limit_k_max 16
_diffrn_reflns_limit_k_min 0
_diffrn_reflns_limit_l_max 11
_diffrn_reflns_limit_l_min 0
_diffrn_reflns_number 4008
_diffrn_reflns_theta_full 25.00
_diffrn_reflns_theta_max 29.65
_diffrn_reflns_theta_min 2.39
_exptl_absorpt_coefficient_mu 0.348
_exptl_absorpt_correction_T_max 0.7459
_exptl_absorpt_correction_T_min 0.5947
_exptl_absorpt_correction_type multi-scan
_exptl_absorpt_process_details
;
SADABS-2004/1. Bruker AXS Inc., Madison, Wisconsin, USA, 2004
;
_exptl_crystal_colour yellow
_exptl_crystal_density_diffrn 1.474
_exptl_crystal_density_method 'not measured'
_exptl_crystal_description plate
_exptl_crystal_F_000 384
_exptl_crystal_size_max 0.4
_exptl_crystal_size_mid 0.4
_exptl_crystal_size_min 0.2
_refine_diff_density_max 0.450
_refine_diff_density_min -0.407
_refine_diff_density_rms 0.083
_refine_ls_extinction_method none
_refine_ls_goodness_of_fit_ref 1.041
_refine_ls_hydrogen_treatment mixed
_refine_ls_matrix_type full
_refine_ls_number_parameters 110
_refine_ls_number_reflns 4008
_refine_ls_number_restraints 0
_refine_ls_restrained_S_all 1.041
_refine_ls_R_factor_all 0.1611
_refine_ls_R_factor_gt 0.0865
_refine_ls_shift/su_max 0.006
_refine_ls_shift/su_mean 0.001
_refine_ls_structure_factor_coef Fsqd
_refine_ls_weighting_details 'calc w=1/[\s^2^(Fo^2^)+(0.0667P)^2^+1.0647P] where P=(Fo^2^+2Fc^2^)/3'
_refine_ls_weighting_scheme calc
_refine_ls_wR_factor_gt 0.1821
_refine_ls_wR_factor_ref 0.2237
_reflns_number_gt 2121
_reflns_number_total 4008
_reflns_threshold_expression >2sigma(I)
_cod_data_source_file HTBA_AC.cif
_cod_data_source_block a
_cod_original_sg_symbol_Hall
;
-P 2ybc
;
_cod_original_sg_symbol_H-M P21/c
_cod_database_code 1529238
_cod_database_fobs_code 1529238

loop_
_symmetry_equiv_pos_as_xyz
'x, y, z'
'-x, y+1/2, -z+1/2'
'-x, -y, -z'
'x, -y-1/2, z-1/2'

loop_
_atom_site_label
_atom_site_type_symbol
_atom_site_fract_x
_atom_site_fract_y
_atom_site_fract_z
_atom_site_U_iso_or_equiv
_atom_site_adp_type
_atom_site_occupancy
_atom_site_symmetry_multiplicity
_atom_site_calc_flag
_atom_site_refinement_flags
_atom_site_disorder_assembly
_atom_site_disorder_group
S S 0.73837(12) 0.12729(8) 1.02215(13) 0.0524(3) Uani 1 1 d . . .
O1 O 0.3618(3) -0.06941(18) 0.5725(3) 0.0527(8) Uani 1 1 d . . .
O2 O 0.3379(3) 0.32484(18) 0.5981(4) 0.0564(8) Uani 1 1 d . . .
N1 N 0.5149(3) 0.2222(2) 0.7817(4) 0.0393(7) Uani 1 1 d . . .
H1 H 0.5569 0.2833 0.8263 0.047 Uiso 1 1 calc R . .
N3 N 0.5193(3) 0.0320(2) 0.7776(4) 0.0387(7) Uani 1 1 d . . .
H3 H 0.5595 -0.0293 0.8238 0.050 Uiso 1 1 calc R . .
C4 C 0.3951(4) 0.0233(3) 0.6332(4) 0.0359(8) Uani 1 1 d . . .
C5 C 0.3131(4) 0.1270(3) 0.5639(4) 0.0337(7) Uani 1 1 d . . .
C6 C 0.3843(4) 0.2313(3) 0.6444(4) 0.0371(8) Uani 1 1 d . . .
C2 C 0.5847(4) 0.1269(3) 0.8544(4) 0.0354(7) Uani 1 1 d . . .
C7 C 0.1790(4) 0.1269(3) 0.4331(4) 0.0397(8) Uani 1 1 d . . .
C8 C 0.1067(4) 0.0249(3) 0.3409(5) 0.0578(11) Uani 1 1 d . . .
H8A H -0.0011 0.0395 0.2823 0.069 Uiso 1 1 calc R . .
H8B H 0.1118 -0.0342 0.4217 0.069 Uiso 1 1 calc R . .
H8C H 0.1628 0.0038 0.2592 0.069 Uiso 1 1 calc R . .
C9 C 0.0869(5) 0.2293(3) 0.3675(5) 0.0557(11) Uani 1 1 d . . .
H9A H 0.0673 0.2699 0.4617 0.067 Uiso 1 1 calc R . .
H9B H -0.0114 0.2088 0.2894 0.067 Uiso 1 1 calc R . .
H9C H 0.1455 0.2749 0.3092 0.067 Uiso 1 1 calc R . .

loop_
_atom_site_aniso_label
_atom_site_aniso_U_11
_atom_site_aniso_U_22
_atom_site_aniso_U_33
_atom_site_aniso_U_23
_atom_site_aniso_U_13
_atom_site_aniso_U_12
S 0.0482(6) 0.0453(5) 0.0485(5) 0.0017(5) -0.0136(4) -0.0024(5)
O1 0.0650(18) 0.0256(12) 0.0508(15) -0.0030(11) -0.0142(13) -0.0018(11)
O2 0.0578(17) 0.0243(12) 0.0691(19) 0.0011(12) -0.0148(14) 0.0026(11)
N1 0.0417(16) 0.0258(13) 0.0419(16) -0.0004(12) -0.0038(12) -0.0034(12)
N3 0.0434(16) 0.0230(12) 0.0417(16) 0.0016(12) -0.0029(13) -0.0008(11)
C4 0.0384(19) 0.0275(15) 0.0365(18) 0.0020(14) 0.0007(16) -0.0037(13)
C5 0.0370(17) 0.0283(14) 0.0323(16) 0.0015(14) 0.0032(13) 0.0000(14)
C6 0.0376(19) 0.0302(15) 0.0396(18) 0.0020(14) 0.0034(15) -0.0006(14)
C2 0.0352(17) 0.0321(15) 0.0346(16) 0.0021(15) 0.0017(13) -0.0007(14)
C7 0.0365(18) 0.0410(17) 0.0387(17) -0.0023(16) 0.0051(14) 0.0001(16)
C8 0.050(2) 0.057(2) 0.055(2) -0.011(2) -0.007(2) -0.0052(18)
C9 0.051(2) 0.054(2) 0.049(2) 0.0010(18) -0.0092(18) 0.0118(19)

loop_
_atom_type_symbol
_atom_type_description
_atom_type_scat_dispersion_real
_atom_type_scat_dispersion_imag
_atom_type_scat_source
C C 0.0033 0.0016 'International Tables Vol C Tables 4.2.6.8 and 6.1.1.4'
N N 0.0061 0.0033 'International Tables Vol C Tables 4.2.6.8 and 6.1.1.4'
O O 0.0106 0.0060 'International Tables Vol C Tables 4.2.6.8 and 6.1.1.4'
S S 0.1246 0.1234 'International Tables Vol C Tables 4.2.6.8 and 6.1.1.4'
H H 0.0000 0.0000 'International Tables Vol C Tables 4.2.6.8 and 6.1.1.4'

loop_
_geom_angle_atom_site_label_1
_geom_angle_atom_site_label_2
_geom_angle_atom_site_label_3
_geom_angle
_geom_angle_site_symmetry_1
_geom_angle_site_symmetry_3
C2 N1 C6 127.1(3) . .
C2 N1 H1 116.5 . .
C6 N1 H1 116.5 . .
C2 N3 C4 126.8(3) . .
C2 N3 H3 116.6 . .
C4 N3 H3 116.6 . .
O1 C4 N3 117.5(3) . .
O1 C4 C5 125.3(3) . .
N3 C4 C5 117.2(3) . .
C7 C5 C6 121.6(3) . .
C7 C5 C4 122.1(3) . .
C6 C5 C4 116.3(3) . .
O2 C6 N1 117.5(3) . .
O2 C6 C5 125.4(3) . .
N1 C6 C5 117.1(3) . .
N3 C2 N1 115.1(3) . .
N3 C2 S 122.6(2) . .
N1 C2 S 122.3(3) . .
C5 C7 C8 123.9(3) . .
C5 C7 C9 123.6(3) . .
C8 C7 C9 112.4(3) . .
C7 C8 H8A 109.5 . .
C7 C8 H8B 109.5 . .
H8A C8 H8B 109.5 . .
C7 C8 H8C 109.5 . .
H8A C8 H8C 109.5 . .
H8B C8 H8C 109.5 . .
C7 C9 H9A 109.5 . .
C7 C9 H9B 109.5 . .
H9A C9 H9B 109.5 . .
C7 C9 H9C 109.5 . .
H9A C9 H9C 109.5 . .
H9B C9 H9C 109.5 . .

loop_
_geom_bond_atom_site_label_1
_geom_bond_atom_site_label_2
_geom_bond_distance
_geom_bond_site_symmetry_2
S C2 1.645(3) .
O1 C4 1.224(4) .
O2 C6 1.223(4) .
N1 C2 1.360(4) .
N1 C6 1.377(4) .
N1 H1 0.8600 .
N3 C2 1.355(4) .
N3 C4 1.379(4) .
N3 H3 0.8600 .
C4 C5 1.478(4) .
C5 C7 1.364(4) .
C5 C6 1.476(4) .
C7 C8 1.490(5) .
C7 C9 1.495(5) .
C8 H8A 0.9600 .
C8 H8B 0.9600 .
C8 H8C 0.9600 .
C9 H9A 0.9600 .
C9 H9B 0.9600 .
C9 H9C 0.9600 .

loop_
_geom_hbond_atom_site_label_D
_geom_hbond_atom_site_label_H
_geom_hbond_atom_site_label_A
_geom_hbond_distance_DH
_geom_hbond_distance_HA
_geom_hbond_distance_DA
_geom_hbond_angle_DHA
_geom_hbond_site_symmetry_A
N1 H1 O1 0.86 2.01 2.863(3) 176 2_656
N3 H3 O2 0.86 2.00 2.856(4) 172 2_646
C9 H9B S 0.96 2.83 3.773(4) 168 1_454

loop_
_geom_torsion_atom_site_label_1
_geom_torsion_atom_site_label_2
_geom_torsion_atom_site_label_3
_geom_torsion_atom_site_label_4
_geom_torsion
_geom_torsion_site_symmetry_1
_geom_torsion_site_symmetry_2
_geom_torsion_site_symmetry_3
_geom_torsion_site_symmetry_4
C2 N3 C4 O1 173.0(3) . . . .
C2 N3 C4 C5 -6.9(5) . . . .
O1 C4 C5 C7 7.2(6) . . . .
N3 C4 C5 C7 -172.9(3) . . . .
O1 C4 C5 C6 -172.9(3) . . . .
N3 C4 C5 C6 7.0(5) . . . .
C2 N1 C6 O2 179.4(3) . . . .
C2 N1 C6 C5 -1.4(5) . . . .
C7 C5 C6 O2 -4.3(6) . . . .
C4 C5 C6 O2 175.8(4) . . . .
C7 C5 C6 N1 176.6(3) . . . .
C4 C5 C6 N1 -3.4(5) . . . .
C4 N3 C2 N1 2.2(5) . . . .
C4 N3 C2 S -177.2(3) . . . .
C6 N1 C2 N3 2.3(5) . . . .
C6 N1 C2 S -178.3(3) . . . .
C6 C5 C7 C8 176.6(3) . . . .
C4 C5 C7 C8 -3.5(6) . . . .
C6 C5 C7 C9 -4.2(6) . . . .
C4 C5 C7 C9 175.7(3) . . . .
